data_9005248
loop_
_publ_author_name
'Ferraris, G.'
'Ivaldi, G.'
'Khomyakov, A. P.'

_publ_section_title
;
 Altisite Na3K6Ti2[Al2Si8O26]Cl3 a new hyperalkaline
 aluminosilicate from Kola Peninsula (Russia) related to
 lemoynite: crystal structure and thermal evolution
 Sample: RT, T = 20 C, before heating
;
_journal_name_full 'European Journal of Mineralogy'
_journal_page_first 537
_journal_page_last 546
_journal_volume 7
_journal_year 1995
_chemical_compound_source 'Kola Peninsula, Russia'
_chemical_formula_sum 'Al2 Cl3 K5.5 Na3.5 O26 Si8 Ti2'
_chemical_name_mineral Altisite
_space_group_IT_number 12
_symmetry_space_group_name_Hall '-C 2y'
_symmetry_space_group_name_H-M 'C 1 2/m 1'
_cell_angle_alpha 90
_cell_angle_beta 105.34
_cell_angle_gamma 90
_cell_formula_units_Z 2
_cell_length_a 10.363
_cell_length_b 16.310
_cell_length_c 9.132
_cell_volume 1488.505
_database_code_amcsd 0006594
_diffrn_ambient_temperature 293.15
_exptl_crystal_density_diffrn 2.660
_cod_original_formula_sum 'K5.5 Na3.5 Ti2 Si8 Al2 O26 Cl3'
_cod_database_code 9005248

loop_
_space_group_symop_operation_xyz
x,y,z
1/2+x,1/2+y,z
x,-y,z
1/2+x,1/2-y,z
-x,y,-z
1/2-x,1/2+y,-z
-x,-y,-z
1/2-x,1/2-y,-z

loop_
_atom_site_label
_atom_site_fract_x
_atom_site_fract_y
_atom_site_fract_z
_atom_site_occupancy
_atom_site_U_iso_or_equiv
K1 0.20736 0.14143 0.10725 0.95000 0.01760
Na1_1 0.20736 0.14143 0.10725 0.05000 0.01760
K2 0.09920 0.00810 0.36360 0.42500 0.03600
Na2_1 0.09920 0.00810 0.36360 0.07500 0.03600
Na1_2 0.00000 0.38349 0.50000 1.00000 0.01430
Na2_2 0.00000 0.50000 0.00000 1.00000 0.03290
Ti 0.25000 0.25000 0.50000 1.00000 0.00460
Si1 0.72539 0.09782 0.26426 1.00000 0.00590
Si2 0.94853 0.21292 0.27675 1.00000 0.00630
Al 0.00000 0.31610 0.00000 1.00000 0.00690
O1 0.87550 0.12217 0.25270 1.00000 0.01150
O2 0.69060 0.14466 0.40310 1.00000 0.01070
O3 0.62190 0.11684 0.10220 1.00000 0.01220
O4 0.73080 0.00000 0.29700 1.00000 0.01200
O5 0.86840 0.26948 0.36910 1.00000 0.00870
O6 0.92850 0.25297 0.10960 1.00000 0.01250
O7 0.10450 0.19446 0.35430 1.00000 0.01170
Cl1 0.00000 0.00000 0.00000 1.00000 0.02090
Cl2 0.11781 0.50000 0.72409 1.00000 0.02060

loop_
_cod_changelog_entry_id
_cod_changelog_entry_author
_cod_changelog_entry_date
_cod_changelog_entry_text
1
;cod-tools version 3.10.1
Id: cif_fix_AMCSD_atom_labels 10224 2024-08-07 11:09:31Z saulius
;
2024-08-07T19:39:26+03:00
;Changed the following '_atom_site_label' values:
the first duplicated label 'Na1'  converted to 'Na1_1'
duplicated label 'Na1' at index 4 converted to 'Na1_2'
the first duplicated label 'Na2'  converted to 'Na2_1'
duplicated label 'Na2' at index 5 converted to 'Na2_2'
;

loop_
_cod_related_entry_id
_cod_related_entry_database
_cod_related_entry_code
1 AMCSD 0006594
